data_4338101
loop_
_publ_author_name
'Ghorai, Debasish'
'Mani, Ganesan'

_publ_section_title
;
 Single-Step Substitution of all the \a, \b-Positions in Pyrrole: Choice
 of Binuclear versus Multinuclear Complex of the Novel Polydentate Ligand.
;
_journal_issue 8
_journal_name_full 'Inorganic chemistry'
_journal_page_first 4117
_journal_page_last 4129
_journal_paper_doi 10.1021/ic5000974
_journal_volume 53
_journal_year 2014
_chemical_formula_sum 'C32 H45 Cu3 I3 N9 O'
_chemical_formula_weight 1143.09
_chemical_name_systematic
;
 ?
;
_space_group_IT_number 2
_symmetry_cell_setting triclinic
_symmetry_space_group_name_Hall '-P 1'
_symmetry_space_group_name_H-M 'P -1'
_atom_sites_solution_hydrogens geom
_atom_sites_solution_primary direct
_atom_sites_solution_secondary difmap
_audit_creation_method SHELXL-97
_cell_angle_alpha 88.789(4)
_cell_angle_beta 79.613(3)
_cell_angle_gamma 71.175(3)
_cell_formula_units_Z 2
_cell_length_a 11.5080(13)
_cell_length_b 12.0734(14)
_cell_length_c 16.0273(18)
_cell_measurement_reflns_used 24984
_cell_measurement_temperature 293(2)
_cell_measurement_theta_max 25.00
_cell_measurement_theta_min 1.29
_cell_volume 2071.5(4)
_computing_structure_refinement 'SHELXL-97 (Sheldrick, 2008)'
_computing_structure_solution sir92
_diffrn_ambient_temperature 293(2)
_diffrn_measured_fraction_theta_full 0.994
_diffrn_measured_fraction_theta_max 0.994
_diffrn_measurement_device_type 'Bruker CCD APEX 2'
_diffrn_measurement_method hemisphere
_diffrn_radiation_monochromator graphite
_diffrn_radiation_source 'fine-focus sealed tube'
_diffrn_radiation_type MoK\a
_diffrn_radiation_wavelength 0.71073
_diffrn_reflns_av_R_equivalents 0.0396
_diffrn_reflns_av_sigmaI/netI 0.0417
_diffrn_reflns_limit_h_max 13
_diffrn_reflns_limit_h_min -13
_diffrn_reflns_limit_k_max 14
_diffrn_reflns_limit_k_min -14
_diffrn_reflns_limit_l_max 19
_diffrn_reflns_limit_l_min -18
_diffrn_reflns_number 24984
_diffrn_reflns_theta_full 25.00
_diffrn_reflns_theta_max 25.00
_diffrn_reflns_theta_min 1.29
_exptl_absorpt_coefficient_mu 3.798
_exptl_absorpt_correction_T_max 0.5997
_exptl_absorpt_correction_T_min 0.5172
_exptl_absorpt_correction_type multi-scan
_exptl_absorpt_process_details SADABS
_exptl_crystal_colour Colorless
_exptl_crystal_density_diffrn 1.833
_exptl_crystal_density_method 'not measured'
_exptl_crystal_description Prism
_exptl_crystal_F_000 1108
_exptl_crystal_size_max 0.20
_exptl_crystal_size_mid 0.16
_exptl_crystal_size_min 0.15
_refine_diff_density_max 0.772
_refine_diff_density_min -0.613
_refine_diff_density_rms 0.109
_refine_ls_extinction_method none
_refine_ls_goodness_of_fit_ref 1.016
_refine_ls_hydrogen_treatment mixed
_refine_ls_matrix_type full
_refine_ls_number_parameters 446
_refine_ls_number_reflns 7266
_refine_ls_number_restraints 15
_refine_ls_restrained_S_all 1.016
_refine_ls_R_factor_all 0.0715
_refine_ls_R_factor_gt 0.0377
_refine_ls_shift/su_max 0.001
_refine_ls_shift/su_mean 0.000
_refine_ls_structure_factor_coef Fsqd
_refine_ls_weighting_details 'calc w=1/[\s^2^(Fo^2^)+(0.0612P)^2^+0.0000P] where P=(Fo^2^+2Fc^2^)/3'
_refine_ls_weighting_scheme calc
_refine_ls_wR_factor_gt 0.0926
_refine_ls_wR_factor_ref 0.1162
_reflns_number_gt 4744
_reflns_number_total 7266
_reflns_threshold_expression >2\s(I)
_cod_data_source_file ic5000974_si_002.cif
_cod_data_source_block complex4b
_cod_depositor_comments
;
The following automatic conversions were performed:

'_symmetry_cell_setting' value 'Triclinic' changed to 'triclinic'
according to
/usr/data/users/saulius/crontab/automatic-downloads/rss-feeds/ACS/lib/dictionaries/cif_core.dic
dictionary named 'cif_core.dic' version 2.4.2 from 2011-04-26.

Automatic conversion script
Id: cif_fix_values 2281 2013-09-26 08:29:07Z andrius 

 Adding full bibliography for 4338099--4338106.cif.
;
_cod_original_sg_symbol_H-M P-1
_cod_database_code 4338101

loop_
_symmetry_equiv_pos_as_xyz
'x, y, z'
'-x, -y, -z'

loop_
_atom_site_label
_atom_site_type_symbol
_atom_site_fract_x
_atom_site_fract_y
_atom_site_fract_z
_atom_site_U_iso_or_equiv
_atom_site_adp_type
_atom_site_occupancy
_atom_site_symmetry_multiplicity
_atom_site_calc_flag
_atom_site_refinement_flags
_atom_site_disorder_assembly
_atom_site_disorder_group
C1 C 0.5396(5) 0.1024(5) 0.7463(3) 0.0488(14) Uani 1 1 d . . .
C2 C 0.4621(5) 0.1958(4) 0.7988(3) 0.0438(13) Uani 1 1 d . . .
C3 C 0.5376(5) 0.2225(5) 0.8521(3) 0.0456(13) Uani 1 1 d . . .
C4 C 0.6559(5) 0.1434(5) 0.8301(4) 0.0490(14) Uani 1 1 d . . .
C5 C 0.7691(6) 0.1210(6) 0.8715(4) 0.0642(17) Uani 1 1 d . . .
H5A H 0.7472 0.1741 0.9207 0.077 Uiso 1 1 calc R . .
H5B H 0.7916 0.0418 0.8914 0.077 Uiso 1 1 calc R . .
C6 C 0.9776(8) 0.2304(8) 0.7321(4) 0.081(2) Uani 1 1 d . . .
C7 C 0.9971(8) 0.3252(9) 0.6769(5) 0.112(3) Uani 1 1 d . . .
H7A H 0.9179 0.3834 0.6748 0.168 Uiso 1 1 calc R . .
H7B H 1.0368 0.2933 0.6207 0.168 Uiso 1 1 calc R . .
H7C H 1.0492 0.3605 0.6996 0.168 Uiso 1 1 calc R . .
C8 C 1.0617(8) 0.1308(9) 0.7540(6) 0.099(3) Uani 1 1 d . . .
H8 H 1.1478 0.1080 0.7360 0.119 Uiso 1 1 calc R . .
C9 C 0.9998(7) 0.0708(8) 0.8060(5) 0.085(2) Uani 1 1 d . . .
C10 C 1.0408(8) -0.0407(9) 0.8520(7) 0.130(4) Uani 1 1 d . . .
H10A H 0.9688 -0.0558 0.8839 0.195 Uiso 1 1 calc R . .
H10B H 1.0937 -0.0331 0.8900 0.195 Uiso 1 1 calc R . .
H10C H 1.0860 -0.1043 0.8117 0.195 Uiso 1 1 calc R . .
C11 C 0.4941(6) 0.3148(4) 0.9224(3) 0.0516(14) Uani 1 1 d . . .
H11A H 0.4169 0.3106 0.9563 0.062 Uiso 1 1 calc R . .
H11B H 0.5560 0.2985 0.9589 0.062 Uiso 1 1 calc R . .
C12 C 0.5214(7) 0.5735(6) 0.8238(4) 0.0669(18) Uani 1 1 d . . .
C13 C 0.5947(8) 0.6304(6) 0.7628(4) 0.090(2) Uani 1 1 d . . .
H13A H 0.6676 0.5719 0.7327 0.135 Uiso 1 1 calc R . .
H13B H 0.6196 0.6843 0.7930 0.135 Uiso 1 1 calc R . .
H13C H 0.5445 0.6721 0.7232 0.135 Uiso 1 1 calc R . .
C14 C 0.4111(7) 0.6233(6) 0.8806(4) 0.0728(19) Uani 1 1 d . . .
H14 H 0.3651 0.7025 0.8880 0.087 Uiso 1 1 calc R . .
C15 C 0.3823(6) 0.5330(5) 0.9240(4) 0.0577(15) Uani 1 1 d . . .
C16 C 0.2763(7) 0.5364(6) 0.9943(4) 0.0766(19) Uani 1 1 d . . .
H16A H 0.2833 0.4581 1.0114 0.115 Uiso 1 1 calc R . .
H16B H 0.1987 0.5708 0.9750 0.115 Uiso 1 1 calc R . .
H16C H 0.2788 0.5823 1.0417 0.115 Uiso 1 1 calc R . .
C17 C 0.3233(5) 0.2412(5) 0.8111(4) 0.0532(14) Uani 1 1 d . . .
H17A H 0.2958 0.1952 0.7748 0.064 Uiso 1 1 calc R . .
H17B H 0.2891 0.2306 0.8694 0.064 Uiso 1 1 calc R . .
C18 C 0.1597(6) 0.4438(5) 0.8222(4) 0.0587(16) Uani 1 1 d . . .
C19 C 0.0634(6) 0.4166(6) 0.8864(4) 0.0746(19) Uani 1 1 d . . .
H19A H 0.0938 0.3361 0.9009 0.112 Uiso 1 1 calc R . .
H19B H -0.0113 0.4300 0.8634 0.112 Uiso 1 1 calc R . .
H19C H 0.0452 0.4662 0.9363 0.112 Uiso 1 1 calc R . .
C20 C 0.1582(7) 0.5456(5) 0.7814(4) 0.0719(19) Uani 1 1 d . . .
H20 H 0.0930 0.6163 0.7888 0.086 Uiso 1 1 calc R . .
C21 C 0.2718(7) 0.5229(5) 0.7274(4) 0.0647(17) Uani 1 1 d . . .
C22 C 0.3210(7) 0.6024(6) 0.6674(5) 0.092(2) Uani 1 1 d . . .
H22A H 0.4034 0.5596 0.6378 0.138 Uiso 1 1 calc R . .
H22B H 0.3242 0.6676 0.6990 0.138 Uiso 1 1 calc R . .
H22C H 0.2667 0.6304 0.6271 0.138 Uiso 1 1 calc R . .
C23 C 0.5165(6) 0.0214(5) 0.6854(4) 0.0648(17) Uani 1 1 d . . .
H23A H 0.5960 -0.0239 0.6516 0.078 Uiso 1 1 calc R . .
H23B H 0.4820 -0.0330 0.7180 0.078 Uiso 1 1 calc R . .
C24 C 0.3653(6) 0.0353(6) 0.5876(4) 0.0632(17) Uani 1 1 d . . .
C25 C 0.3577(7) -0.0845(7) 0.6026(5) 0.097(3) Uani 1 1 d . . .
H25A H 0.4053 -0.1197 0.6453 0.145 Uiso 1 1 calc R . .
H25B H 0.3907 -0.1314 0.5508 0.145 Uiso 1 1 calc R . .
H25C H 0.2721 -0.0796 0.6214 0.145 Uiso 1 1 calc R . .
C26 C 0.3128(6) 0.1184(7) 0.5351(5) 0.079(2) Uani 1 1 d . . .
H26 H 0.2611 0.1125 0.4983 0.094 Uiso 1 1 calc R . .
C27 C 0.3507(7) 0.2132(7) 0.5467(4) 0.0742(19) Uani 1 1 d . . .
C28 C 0.3221(8) 0.3307(7) 0.5066(5) 0.103(3) Uani 1 1 d . . .
H28A H 0.3643 0.3766 0.5293 0.155 Uiso 1 1 calc R . .
H28B H 0.2337 0.3705 0.5186 0.155 Uiso 1 1 calc R . .
H28C H 0.3502 0.3198 0.4463 0.155 Uiso 1 1 calc R . .
N1 N 0.6559(5) 0.0708(4) 0.7672(3) 0.0543(13) Uani 1 1 d . . .
H1N1 H 0.720(6) 0.015(5) 0.738(4) 0.065 Uiso 1 1 d . . .
N2 N 0.8783(5) 0.1360(5) 0.8149(3) 0.0686(14) Uani 1 1 d . . .
N3 N 0.8623(5) 0.2357(5) 0.7701(3) 0.0738(15) Uani 1 1 d . . .
N4 N 0.4733(5) 0.4337(4) 0.8922(3) 0.0543(12) Uani 1 1 d . . .
N5 N 0.5596(5) 0.4565(4) 0.8302(3) 0.0584(13) Uani 1 1 d . . .
N6 N 0.2730(4) 0.3650(4) 0.7922(3) 0.0524(12) Uani 1 1 d . . .
N7 N 0.3419(4) 0.4119(4) 0.7327(3) 0.0541(12) Uani 1 1 d . . .
N8 N 0.4320(5) 0.0809(4) 0.6282(3) 0.0595(13) Uani 1 1 d . . .
N9 N 0.4268(5) 0.1903(5) 0.6039(3) 0.0638(14) Uani 1 1 d . . .
Cu1 Cu 0.69331(8) 0.33652(8) 0.75831(5) 0.0743(3) Uani 1 1 d . . .
Cu2 Cu 0.49380(8) 0.29947(7) 0.66274(5) 0.0660(2) Uani 1 1 d . . .
Cu3 Cu 0.39948(8) 0.08257(7) 1.03613(5) 0.0711(2) Uani 1 1 d . . .
I1 I 0.68992(5) 0.33255(5) 0.59386(3) 0.08400(18) Uani 1 1 d . . .
I2 I 0.19838(5) 0.23735(4) 1.09261(3) 0.08377(18) Uani 1 1 d . . .
I3 I 0.60649(4) 0.05477(3) 1.08538(3) 0.06736(15) Uani 1 1 d . . .
C32 C -0.0400(13) 0.1634(17) 1.392(2) 0.208(14) Uani 0.60(3) 1 d PDU A 1
H32A H -0.1084 0.1636 1.4370 0.249 Uiso 0.60(3) 1 calc PR A 1
H32B H -0.0679 0.1679 1.3376 0.249 Uiso 0.60(3) 1 calc PR A 1
C32' C -0.007(3) 0.1572(17) 1.4510(19) 0.168(15) Uani 0.40(3) 1 d PDU A 2
H32C H 0.0207 0.1521 1.5051 0.202 Uiso 0.40(3) 1 calc PR A 2
H32D H -0.0935 0.1603 1.4607 0.202 Uiso 0.40(3) 1 calc PR A 2
O1 O 0.1659(6) 0.1017(6) 1.3493(4) 0.124(2) Uani 1 1 d D A .
C29 C 0.1202(13) 0.2222(10) 1.3451(7) 0.153(5) Uani 1 1 d . A .
H29A H 0.1041 0.2435 1.2886 0.183 Uiso 1 1 calc R . .
H29B H 0.1808 0.2567 1.3576 0.183 Uiso 1 1 calc R . .
C30 C 0.0098(12) 0.2629(12) 1.4046(11) 0.188(6) Uani 1 1 d D . .
H30A H -0.0445 0.3380 1.3905 0.225 Uiso 1 1 calc R A 1
H30B H 0.0251 0.2674 1.4618 0.225 Uiso 1 1 calc R A 1
C31 C 0.0727(12) 0.0567(12) 1.3931(8) 0.160(5) Uani 1 1 d D . .
H31A H 0.0848 0.0362 1.4505 0.192 Uiso 1 1 calc R A 1
H31B H 0.0687 -0.0104 1.3628 0.192 Uiso 1 1 calc R A 1

loop_
_atom_site_aniso_label
_atom_site_aniso_U_11
_atom_site_aniso_U_22
_atom_site_aniso_U_33
_atom_site_aniso_U_23
_atom_site_aniso_U_13
_atom_site_aniso_U_12
C1 0.055(4) 0.046(3) 0.047(3) 0.000(3) -0.007(3) -0.019(3)
C2 0.054(4) 0.040(3) 0.042(3) 0.003(2) -0.010(3) -0.021(3)
C3 0.054(4) 0.046(3) 0.040(3) 0.006(2) -0.008(3) -0.019(3)
C4 0.048(4) 0.054(3) 0.050(3) 0.008(3) -0.008(3) -0.024(3)
C5 0.058(4) 0.076(4) 0.062(4) 0.011(3) -0.015(3) -0.026(3)
C6 0.075(5) 0.115(6) 0.065(4) -0.001(4) -0.003(4) -0.052(5)
C7 0.093(6) 0.164(9) 0.100(6) 0.011(6) -0.005(5) -0.078(6)
C8 0.060(5) 0.123(8) 0.127(8) -0.012(6) -0.010(5) -0.048(6)
C9 0.049(5) 0.109(6) 0.106(6) -0.005(5) -0.022(4) -0.033(5)
C10 0.064(5) 0.118(8) 0.205(11) 0.039(7) -0.045(6) -0.017(5)
C11 0.074(4) 0.048(3) 0.039(3) 0.001(2) -0.010(3) -0.028(3)
C12 0.101(5) 0.056(4) 0.057(4) 0.009(3) -0.019(4) -0.042(4)
C13 0.139(7) 0.078(5) 0.074(5) 0.012(4) -0.011(5) -0.066(5)
C14 0.114(6) 0.048(4) 0.061(4) -0.007(3) -0.016(4) -0.032(4)
C15 0.077(4) 0.046(3) 0.054(3) -0.011(3) -0.011(3) -0.025(3)
C16 0.089(5) 0.062(4) 0.077(5) -0.014(3) -0.002(4) -0.028(4)
C17 0.048(4) 0.043(3) 0.062(4) 0.002(3) -0.010(3) -0.007(3)
C18 0.054(4) 0.056(4) 0.060(4) -0.002(3) -0.012(3) -0.007(3)
C19 0.058(4) 0.083(5) 0.071(4) 0.000(4) -0.003(3) -0.012(4)
C20 0.075(5) 0.051(4) 0.076(4) 0.005(3) -0.018(4) 0.001(3)
C21 0.073(5) 0.056(4) 0.064(4) 0.005(3) -0.023(4) -0.014(3)
C22 0.110(6) 0.068(5) 0.100(6) 0.035(4) -0.021(5) -0.031(4)
C23 0.072(4) 0.059(4) 0.064(4) -0.011(3) -0.018(3) -0.018(3)
C24 0.051(4) 0.077(4) 0.063(4) -0.026(4) -0.002(3) -0.027(4)
C25 0.086(6) 0.095(6) 0.120(7) -0.028(5) -0.019(5) -0.043(5)
C26 0.061(5) 0.108(6) 0.080(5) -0.004(4) -0.027(4) -0.037(4)
C27 0.074(5) 0.096(5) 0.057(4) 0.011(4) -0.017(4) -0.030(4)
C28 0.128(7) 0.113(7) 0.086(5) 0.025(5) -0.050(5) -0.047(6)
N1 0.047(3) 0.052(3) 0.057(3) -0.003(2) -0.002(2) -0.011(2)
N2 0.062(4) 0.084(4) 0.069(3) 0.007(3) -0.015(3) -0.035(3)
N3 0.061(4) 0.104(5) 0.063(3) 0.008(3) -0.003(3) -0.040(3)
N4 0.071(3) 0.048(3) 0.049(3) 0.002(2) -0.009(3) -0.028(3)
N5 0.075(4) 0.059(3) 0.051(3) 0.006(2) -0.008(3) -0.037(3)
N6 0.054(3) 0.050(3) 0.050(3) 0.006(2) -0.008(2) -0.013(2)
N7 0.057(3) 0.052(3) 0.052(3) 0.003(2) -0.010(2) -0.015(2)
N8 0.063(3) 0.064(3) 0.050(3) -0.009(2) -0.006(3) -0.019(3)
N9 0.074(4) 0.072(4) 0.052(3) 0.008(3) -0.014(3) -0.032(3)
Cu1 0.0757(6) 0.0772(6) 0.0680(5) 0.0103(4) 0.0035(4) -0.0317(5)
Cu2 0.0662(5) 0.0693(5) 0.0633(5) -0.0013(4) -0.0042(4) -0.0269(4)
Cu3 0.0755(6) 0.0530(5) 0.0782(6) 0.0017(4) -0.0049(4) -0.0168(4)
I1 0.0854(4) 0.1222(4) 0.0537(3) 0.0124(3) 0.0002(2) -0.0538(3)
I2 0.0793(3) 0.0643(3) 0.0901(4) -0.0018(2) 0.0030(3) -0.0090(2)
I3 0.0867(3) 0.0522(2) 0.0680(3) 0.0045(2) -0.0167(2) -0.0279(2)
C32 0.107(17) 0.25(3) 0.25(3) -0.12(2) -0.021(17) -0.037(18)
C32' 0.09(2) 0.22(3) 0.18(3) -0.11(3) 0.025(19) -0.04(2)
O1 0.099(5) 0.111(5) 0.127(5) -0.021(4) 0.030(4) -0.011(4)
C29 0.183(12) 0.124(10) 0.109(8) -0.002(7) -0.019(8) 0.005(9)
C30 0.126(11) 0.179(14) 0.203(15) -0.032(12) 0.003(11) 0.010(10)
C31 0.133(10) 0.190(13) 0.150(10) -0.055(9) 0.036(8) -0.071(10)

loop_
_atom_type_symbol
_atom_type_description
_atom_type_scat_dispersion_real
_atom_type_scat_dispersion_imag
_atom_type_scat_source
C C 0.0033 0.0016 'International Tables Vol C Tables 4.2.6.8 and 6.1.1.4'
H H 0.0000 0.0000 'International Tables Vol C Tables 4.2.6.8 and 6.1.1.4'
N N 0.0061 0.0033 'International Tables Vol C Tables 4.2.6.8 and 6.1.1.4'
O O 0.0106 0.0060 'International Tables Vol C Tables 4.2.6.8 and 6.1.1.4'
Cu Cu 0.3201 1.2651 'International Tables Vol C Tables 4.2.6.8 and 6.1.1.4'
I I -0.4742 1.8119 'International Tables Vol C Tables 4.2.6.8 and 6.1.1.4'

loop_
_geom_angle_atom_site_label_1
_geom_angle_atom_site_label_2
_geom_angle_atom_site_label_3
_geom_angle
_geom_angle_site_symmetry_1
_geom_angle_site_symmetry_3
N1 C1 C2 108.4(5) . .
N1 C1 C23 117.3(5) . .
C2 C1 C23 133.3(5) . .
C1 C2 C3 106.2(5) . .
C1 C2 C17 126.2(5) . .
C3 C2 C17 126.2(5) . .
C1 C2 Cu2 80.0(3) . .
C3 C2 Cu2 106.6(3) . .
C17 C2 Cu2 94.3(3) . .
C4 C3 C2 107.2(5) . .
C4 C3 C11 126.3(5) . .
C2 C3 C11 126.4(5) . .
N1 C4 C3 108.4(5) . .
N1 C4 C5 120.8(5) . .
C3 C4 C5 130.3(6) . .
N2 C5 C4 113.8(5) . .
N2 C5 H5A 108.8 . .
C4 C5 H5A 108.8 . .
N2 C5 H5B 108.8 . .
C4 C5 H5B 108.8 . .
H5A C5 H5B 107.7 . .
N3 C6 C8 109.4(7) . .
N3 C6 C7 120.2(8) . .
C8 C6 C7 130.4(8) . .
C6 C7 H7A 109.5 . .
C6 C7 H7B 109.5 . .
H7A C7 H7B 109.5 . .
C6 C7 H7C 109.5 . .
H7A C7 H7C 109.5 . .
H7B C7 H7C 109.5 . .
C9 C8 C6 109.0(7) . .
C9 C8 H8 125.5 . .
C6 C8 H8 125.5 . .
N2 C9 C8 105.1(8) . .
N2 C9 C10 121.3(7) . .
C8 C9 C10 133.6(8) . .
C9 C10 H10A 109.5 . .
C9 C10 H10B 109.5 . .
H10A C10 H10B 109.5 . .
C9 C10 H10C 109.5 . .
H10A C10 H10C 109.5 . .
H10B C10 H10C 109.5 . .
N4 C11 C3 113.4(4) . .
N4 C11 H11A 108.9 . .
C3 C11 H11A 108.9 . .
N4 C11 H11B 108.9 . .
C3 C11 H11B 108.9 . .
H11A C11 H11B 107.7 . .
N5 C12 C14 109.7(6) . .
N5 C12 C13 120.8(7) . .
C14 C12 C13 129.5(6) . .
C12 C13 H13A 109.5 . .
C12 C13 H13B 109.5 . .
H13A C13 H13B 109.5 . .
C12 C13 H13C 109.5 . .
H13A C13 H13C 109.5 . .
H13B C13 H13C 109.5 . .
C15 C14 C12 106.9(6) . .
C15 C14 H14 126.5 . .
C12 C14 H14 126.5 . .
N4 C15 C14 106.2(6) . .
N4 C15 C16 123.8(5) . .
C14 C15 C16 130.0(6) . .
C15 C16 H16A 109.5 . .
C15 C16 H16B 109.5 . .
H16A C16 H16B 109.5 . .
C15 C16 H16C 109.5 . .
H16A C16 H16C 109.5 . .
H16B C16 H16C 109.5 . .
N6 C17 C2 113.8(5) . .
N6 C17 H17A 108.8 . .
C2 C17 H17A 108.8 . .
N6 C17 H17B 108.8 . .
C2 C17 H17B 108.8 . .
H17A C17 H17B 107.7 . .
N6 C18 C20 105.8(6) . .
N6 C18 C19 123.4(5) . .
C20 C18 C19 130.8(6) . .
C18 C19 H19A 109.5 . .
C18 C19 H19B 109.5 . .
H19A C19 H19B 109.5 . .
C18 C19 H19C 109.5 . .
H19A C19 H19C 109.5 . .
H19B C19 H19C 109.5 . .
C18 C20 C21 107.0(6) . .
C18 C20 H20 126.5 . .
C21 C20 H20 126.5 . .
N7 C21 C20 110.0(6) . .
N7 C21 C22 120.1(6) . .
C20 C21 C22 129.9(6) . .
C21 C22 H22A 109.5 . .
C21 C22 H22B 109.5 . .
H22A C22 H22B 109.5 . .
C21 C22 H22C 109.5 . .
H22A C22 H22C 109.5 . .
H22B C22 H22C 109.5 . .
N8 C23 C1 114.4(5) . .
N8 C23 H23A 108.7 . .
C1 C23 H23A 108.7 . .
N8 C23 H23B 108.7 . .
C1 C23 H23B 108.7 . .
H23A C23 H23B 107.6 . .
N8 C24 C26 106.1(6) . .
N8 C24 C25 122.7(7) . .
C26 C24 C25 131.2(7) . .
C24 C25 H25A 109.5 . .
C24 C25 H25B 109.5 . .
H25A C25 H25B 109.5 . .
C24 C25 H25C 109.5 . .
H25A C25 H25C 109.5 . .
H25B C25 H25C 109.5 . .
C24 C26 C27 107.0(6) . .
C24 C26 H26 126.5 . .
C27 C26 H26 126.5 . .
N9 C27 C26 110.3(6) . .
N9 C27 C28 118.4(7) . .
C26 C27 C28 131.3(7) . .
C27 C28 H28A 109.5 . .
C27 C28 H28B 109.5 . .
H28A C28 H28B 109.5 . .
C27 C28 H28C 109.5 . .
H28A C28 H28C 109.5 . .
H28B C28 H28C 109.5 . .
C4 N1 C1 109.7(5) . .
C4 N1 H1N1 129(4) . .
C1 N1 H1N1 121(4) . .
C9 N2 N3 111.7(6) . .
C9 N2 C5 129.5(6) . .
N3 N2 C5 118.4(5) . .
C6 N3 N2 104.8(6) . .
C6 N3 Cu1 133.8(6) . .
N2 N3 Cu1 120.4(4) . .
C15 N4 N5 111.4(5) . .
C15 N4 C11 128.2(5) . .
N5 N4 C11 120.1(5) . .
C12 N5 N4 105.8(5) . .
C12 N5 Cu1 129.5(4) . .
N4 N5 Cu1 124.1(4) . .
C18 N6 N7 111.3(5) . .
C18 N6 C17 129.3(5) . .
N7 N6 C17 119.3(5) . .
C21 N7 N6 105.8(5) . .
C21 N7 Cu2 136.1(4) . .
N6 N7 Cu2 116.5(3) . .
C24 N8 N9 112.7(5) . .
C24 N8 C23 127.2(6) . .
N9 N8 C23 119.7(5) . .
C27 N9 N8 104.0(5) . .
C27 N9 Cu2 130.2(5) . .
N8 N9 Cu2 124.8(4) . .
N5 Cu1 N3 134.6(2) . .
N5 Cu1 I1 117.78(14) . .
N3 Cu1 I1 105.44(16) . .
N7 Cu2 N9 104.3(2) . .
N7 Cu2 I1 128.76(14) . .
N9 Cu2 I1 119.43(15) . .
N7 Cu2 C2 76.17(18) . .
N9 Cu2 C2 89.29(18) . .
I1 Cu2 C2 126.15(13) . .
I2 Cu3 I3 124.98(4) . .
I2 Cu3 I3 115.68(4) . 2_657
I3 Cu3 I3 119.31(3) . 2_657
I2 Cu3 Cu3 174.23(6) . 2_657
I3 Cu3 Cu3 60.55(3) . 2_657
I3 Cu3 Cu3 58.76(3) 2_657 2_657
Cu2 I1 Cu1 75.17(3) . .
Cu3 I3 Cu3 60.69(3) . 2_657
C31 C32 C30 102.3(11) . .
C31 C32 H32A 111.3 . .
C30 C32 H32A 111.3 . .
C31 C32 H32B 111.3 . .
C30 C32 H32B 111.3 . .
H32A C32 H32B 109.2 . .
C31 C32' C30 104.0(11) . .
C31 C32' H32C 111.0 . .
C30 C32' H32C 111.0 . .
C31 C32' H32D 111.0 . .
C30 C32' H32D 111.0 . .
H32C C32' H32D 109.0 . .
C29 O1 C31 111.3(9) . .
O1 C29 C30 107.9(11) . .
O1 C29 H29A 110.1 . .
C30 C29 H29A 110.1 . .
O1 C29 H29B 110.1 . .
C30 C29 H29B 110.1 . .
H29A C29 H29B 108.4 . .
C29 C30 C32' 106.4(10) . .
C29 C30 C32 97.1(12) . .
C32' C30 C32 41.8(14) . .
C29 C30 H30A 112.3 . .
C32' C30 H30A 136.3 . .
C32 C30 H30A 112.3 . .
C29 C30 H30B 112.3 . .
C32' C30 H30B 71.3 . .
C32 C30 H30B 112.3 . .
H30A C30 H30B 109.9 . .
O1 C31 C32' 101.7(11) . .
O1 C31 C32 98.5(11) . .
C32' C31 C32 42.4(14) . .
O1 C31 H31A 112.1 . .
C32' C31 H31A 72.0 . .
C32 C31 H31A 112.1 . .
O1 C31 H31B 112.1 . .
C32' C31 H31B 141.5 . .
C32 C31 H31B 112.1 . .
H31A C31 H31B 109.7 . .

loop_
_geom_bond_atom_site_label_1
_geom_bond_atom_site_label_2
_geom_bond_distance
_geom_bond_site_symmetry_2
C1 N1 1.369(7) .
C1 C2 1.377(7) .
C1 C23 1.510(8) .
C2 C3 1.432(7) .
C2 C17 1.489(7) .
C2 Cu2 2.520(5) .
C3 C4 1.376(8) .
C3 C11 1.500(7) .
C4 N1 1.350(7) .
C4 C5 1.512(8) .
C5 N2 1.472(8) .
C5 H5A 0.9700 .
C5 H5B 0.9700 .
C6 N3 1.338(8) .
C6 C8 1.363(11) .
C6 C7 1.482(11) .
C7 H7A 0.9600 .
C7 H7B 0.9600 .
C7 H7C 0.9600 .
C8 C9 1.349(11) .
C8 H8 0.9300 .
C9 N2 1.348(9) .
C9 C10 1.500(12) .
C10 H10A 0.9600 .
C10 H10B 0.9600 .
C10 H10C 0.9600 .
C11 N4 1.464(6) .
C11 H11A 0.9700 .
C11 H11B 0.9700 .
C12 N5 1.345(7) .
C12 C14 1.384(9) .
C12 C13 1.479(9) .
C13 H13A 0.9600 .
C13 H13B 0.9600 .
C13 H13C 0.9600 .
C14 C15 1.379(8) .
C14 H14 0.9300 .
C15 N4 1.348(7) .
C15 C16 1.494(8) .
C16 H16A 0.9600 .
C16 H16B 0.9600 .
C16 H16C 0.9600 .
C17 N6 1.465(7) .
C17 H17A 0.9700 .
C17 H17B 0.9700 .
C18 N6 1.352(7) .
C18 C20 1.377(9) .
C18 C19 1.484(8) .
C19 H19A 0.9600 .
C19 H19B 0.9600 .
C19 H19C 0.9600 .
C20 C21 1.380(9) .
C20 H20 0.9300 .
C21 N7 1.332(7) .
C21 C22 1.511(9) .
C22 H22A 0.9600 .
C22 H22B 0.9600 .
C22 H22C 0.9600 .
C23 N8 1.465(7) .
C23 H23A 0.9700 .
C23 H23B 0.9700 .
C24 N8 1.335(7) .
C24 C26 1.355(9) .
C24 C25 1.489(10) .
C25 H25A 0.9600 .
C25 H25B 0.9600 .
C25 H25C 0.9600 .
C26 C27 1.377(10) .
C26 H26 0.9300 .
C27 N9 1.345(8) .
C27 C28 1.506(10) .
C28 H28A 0.9600 .
C28 H28B 0.9600 .
C28 H28C 0.9600 .
N1 H1N1 0.89(6) .
N2 N3 1.366(7) .
N3 Cu1 1.973(6) .
N4 N5 1.363(6) .
N5 Cu1 1.946(5) .
N6 N7 1.361(6) .
N7 Cu2 1.996(5) .
N8 N9 1.355(7) .
N9 Cu2 2.047(5) .
Cu1 I1 2.6446(10) .
Cu2 I1 2.4772(9) .
Cu3 I2 2.4885(9) .
Cu3 I3 2.5615(10) .
Cu3 I3 2.6087(10) 2_657
Cu3 Cu3 2.6122(16) 2_657
I3 Cu3 2.6087(10) 2_657
C32 C31 1.509(15) .
C32 C30 1.521(16) .
C32 H32A 0.9700 .
C32 H32B 0.9700 .
C32' C31 1.482(15) .
C32' C30 1.511(17) .
C32' H32C 0.9700 .
C32' H32D 0.9700 .
O1 C29 1.382(11) .
O1 C31 1.423(12) .
C29 C30 1.395(14) .
C29 H29A 0.9700 .
C29 H29B 0.9700 .
C30 H30A 0.9700 .
C30 H30B 0.9700 .
C31 H31A 0.9700 .
C31 H31B 0.9700 .

loop_
_geom_torsion_atom_site_label_1
_geom_torsion_atom_site_label_2
_geom_torsion_atom_site_label_3
_geom_torsion_atom_site_label_4
_geom_torsion
_geom_torsion_site_symmetry_1
_geom_torsion_site_symmetry_4
N1 C1 C2 C3 1.5(6) . .
C23 C1 C2 C3 169.5(6) . .
N1 C1 C2 C17 -165.9(5) . .
C23 C1 C2 C17 2.0(10) . .
N1 C1 C2 Cu2 106.0(4) . .
C23 C1 C2 Cu2 -86.0(6) . .
C1 C2 C3 C4 -0.9(6) . .
C17 C2 C3 C4 166.5(5) . .
Cu2 C2 C3 C4 -85.0(4) . .
C1 C2 C3 C11 -177.4(5) . .
C17 C2 C3 C11 -10.0(8) . .
Cu2 C2 C3 C11 98.4(5) . .
C2 C3 C4 N1 -0.1(6) . .
C11 C3 C4 N1 176.4(5) . .
C2 C3 C4 C5 -172.0(5) . .
C11 C3 C4 C5 4.5(9) . .
N1 C4 C5 N2 67.6(7) . .
C3 C4 C5 N2 -121.4(7) . .
N3 C6 C8 C9 0.7(10) . .
C7 C6 C8 C9 180.0(8) . .
C6 C8 C9 N2 -0.2(9) . .
C6 C8 C9 C10 -177.7(9) . .
C4 C3 C11 N4 107.8(6) . .
C2 C3 C11 N4 -76.3(7) . .
N5 C12 C14 C15 0.9(8) . .
C13 C12 C14 C15 -178.9(7) . .
C12 C14 C15 N4 -0.7(7) . .
C12 C14 C15 C16 177.8(6) . .
C1 C2 C17 N6 -122.7(6) . .
C3 C2 C17 N6 72.3(7) . .
Cu2 C2 C17 N6 -41.9(5) . .
N6 C18 C20 C21 0.5(7) . .
C19 C18 C20 C21 -179.6(7) . .
C18 C20 C21 N7 0.7(8) . .
C18 C20 C21 C22 179.9(7) . .
N1 C1 C23 N8 -145.7(5) . .
C2 C1 C23 N8 47.2(9) . .
N8 C24 C26 C27 -0.1(8) . .
C25 C24 C26 C27 179.9(7) . .
C24 C26 C27 N9 1.0(8) . .
C24 C26 C27 C28 -179.6(8) . .
C3 C4 N1 C1 1.1(6) . .
C5 C4 N1 C1 173.9(5) . .
C2 C1 N1 C4 -1.7(6) . .
C23 C1 N1 C4 -171.8(5) . .
C8 C9 N2 N3 -0.3(8) . .
C10 C9 N2 N3 177.6(7) . .
C8 C9 N2 C5 -172.4(7) . .
C10 C9 N2 C5 5.4(12) . .
C4 C5 N2 C9 -139.0(7) . .
C4 C5 N2 N3 49.3(8) . .
C8 C6 N3 N2 -0.8(8) . .
C7 C6 N3 N2 179.8(6) . .
C8 C6 N3 Cu1 -169.6(6) . .
C7 C6 N3 Cu1 11.0(11) . .
C9 N2 N3 C6 0.7(8) . .
C5 N2 N3 C6 173.8(6) . .
C9 N2 N3 Cu1 171.3(5) . .
C5 N2 N3 Cu1 -15.5(7) . .
C14 C15 N4 N5 0.2(7) . .
C16 C15 N4 N5 -178.4(5) . .
C14 C15 N4 C11 172.8(5) . .
C16 C15 N4 C11 -5.7(9) . .
C3 C11 N4 C15 142.0(6) . .
C3 C11 N4 N5 -45.9(7) . .
C14 C12 N5 N4 -0.8(7) . .
C13 C12 N5 N4 179.0(6) . .
C14 C12 N5 Cu1 170.7(4) . .
C13 C12 N5 Cu1 -9.4(9) . .
C15 N4 N5 C12 0.4(6) . .
C11 N4 N5 C12 -172.9(5) . .
C15 N4 N5 Cu1 -171.7(4) . .
C11 N4 N5 Cu1 15.0(7) . .
C20 C18 N6 N7 -1.4(7) . .
C19 C18 N6 N7 178.6(6) . .
C20 C18 N6 C17 -177.2(6) . .
C19 C18 N6 C17 2.8(10) . .
C2 C17 N6 C18 -154.6(6) . .
C2 C17 N6 N7 30.0(7) . .
C20 C21 N7 N6 -1.5(7) . .
C22 C21 N7 N6 179.1(6) . .
C20 C21 N7 Cu2 163.0(5) . .
C22 C21 N7 Cu2 -16.3(10) . .
C18 N6 N7 C21 1.9(6) . .
C17 N6 N7 C21 178.1(5) . .
C18 N6 N7 Cu2 -166.2(4) . .
C17 N6 N7 Cu2 10.0(6) . .
C26 C24 N8 N9 -0.8(7) . .
C25 C24 N8 N9 179.2(6) . .
C26 C24 N8 C23 -173.2(6) . .
C25 C24 N8 C23 6.8(10) . .
C1 C23 N8 C24 -157.8(6) . .
C1 C23 N8 N9 30.2(8) . .
C26 C27 N9 N8 -1.4(7) . .
C28 C27 N9 N8 179.1(6) . .
C26 C27 N9 Cu2 -169.7(5) . .
C28 C27 N9 Cu2 10.8(10) . .
C24 N8 N9 C27 1.3(7) . .
C23 N8 N9 C27 174.4(5) . .
C24 N8 N9 Cu2 170.5(4) . .
C23 N8 N9 Cu2 -16.5(7) . .
C12 N5 Cu1 N3 105.5(6) . .
N4 N5 Cu1 N3 -84.3(5) . .
C12 N5 Cu1 I1 -54.9(6) . .
N4 N5 Cu1 I1 115.2(4) . .
C6 N3 Cu1 N5 -111.7(7) . .
N2 N3 Cu1 N5 80.8(6) . .
C6 N3 Cu1 I1 50.4(7) . .
N2 N3 Cu1 I1 -117.1(4) . .
C21 N7 Cu2 N9 -104.0(6) . .
N6 N7 Cu2 N9 59.4(4) . .
C21 N7 Cu2 I1 44.8(6) . .
N6 N7 Cu2 I1 -151.8(3) . .
C21 N7 Cu2 C2 170.4(6) . .
N6 N7 Cu2 C2 -26.3(4) . .
C27 N9 Cu2 N7 64.4(6) . .
N8 N9 Cu2 N7 -101.7(5) . .
C27 N9 Cu2 I1 -88.0(6) . .
N8 N9 Cu2 I1 105.9(4) . .
C27 N9 Cu2 C2 139.9(6) . .
N8 N9 Cu2 C2 -26.2(5) . .
C1 C2 Cu2 N7 162.0(4) . .
C3 C2 Cu2 N7 -93.9(4) . .
C17 C2 Cu2 N7 36.0(3) . .
C1 C2 Cu2 N9 57.0(3) . .
C3 C2 Cu2 N9 161.2(4) . .
C17 C2 Cu2 N9 -69.0(3) . .
C1 C2 Cu2 I1 -69.8(3) . .
C3 C2 Cu2 I1 34.3(4) . .
C17 C2 Cu2 I1 164.2(3) . .
N7 Cu2 I1 Cu1 70.14(17) . .
N9 Cu2 I1 Cu1 -145.04(17) . .
C2 Cu2 I1 Cu1 -31.80(15) . .
N5 Cu1 I1 Cu2 -61.23(16) . .
N3 Cu1 I1 Cu2 133.08(18) . .
I2 Cu3 I3 Cu3 -178.07(6) . 2_657
I3 Cu3 I3 Cu3 0.0 2_657 2_657
C31 O1 C29 C30 16.1(15) . .
O1 C29 C30 C32' 3(2) . .
O1 C29 C30 C32 -38.4(17) . .
C31 C32' C30 C29 -20(3) . .
C31 C32' C30 C32 62.2(14) . .
C31 C32 C30 C29 47(2) . .
C31 C32 C30 C32' -59.6(13) . .
C29 O1 C31 C32' -28.1(19) . .
C29 O1 C31 C32 14.9(16) . .
C30 C32' C31 O1 28(2) . .
C30 C32' C31 C32 -61.8(15) . .
C30 C32 C31 O1 -38(2) . .
C30 C32 C31 C32' 60.4(12) . .
